data_7238757
loop_
_publ_author_name
'Wang, Lu'
'Zhang, Yuhui'
'Xiao, Yi'

_publ_section_title
;
 meso-Alkoxy BODIPYs with a good balance between larger Stokes shifts and
 higher fluorescence quantum yields
;
_journal_issue 7
_journal_name_full 'RSC Advances'
_journal_page_first 2203
_journal_paper_doi 10.1039/c2ra21920d
_journal_volume 3
_journal_year 2013
_chemical_formula_sum 'C10 H5 B Cl4 F2 N2 O'
_chemical_formula_weight 359.77
_space_group_IT_number 14
_space_group_name_Hall '-P 2ybc'
_space_group_name_H-M_alt 'P 1 21/c 1'
_symmetry_cell_setting monoclinic
_symmetry_space_group_name_H-M 'P 1 21/c 1'
_atom_sites_solution_hydrogens geom
_atom_sites_solution_primary direct
_atom_sites_solution_secondary difmap
_audit_creation_method SHELXL-97
_cell_angle_alpha 90.00
_cell_angle_beta 95.922(9)
_cell_angle_gamma 90.00
_cell_formula_units_Z 4
_cell_length_a 9.8376(14)
_cell_length_b 9.1284(12)
_cell_length_c 15.0458(19)
_cell_measurement_reflns_used 1875
_cell_measurement_temperature 293(2)
_cell_measurement_theta_max 25.12
_cell_measurement_theta_min 2.21
_cell_volume 1343.9(3)
_computing_cell_refinement 'Bruker SMART'
_computing_data_collection 'Bruker SMART'
_computing_data_reduction 'Bruker SAINT'
_computing_molecular_graphics 'Bruker SHELXTL'
_computing_publication_material 'Bruker SHELXTL'
_computing_structure_refinement 'Bruker SHELXTL'
_computing_structure_solution 'Bruker SHELXTL'
_diffrn_ambient_temperature 293(2)
_diffrn_measured_fraction_theta_full 1.000
_diffrn_measured_fraction_theta_max 1.000
_diffrn_measurement_device_type 'CCD area detector'
_diffrn_measurement_method 'phi and omega scans'
_diffrn_radiation_monochromator graphite
_diffrn_radiation_source 'fine-focus sealed tube'
_diffrn_radiation_type MoK\a
_diffrn_radiation_wavelength 0.71073
_diffrn_reflns_av_R_equivalents 0.0192
_diffrn_reflns_av_sigmaI/netI 0.0185
_diffrn_reflns_limit_h_max 11
_diffrn_reflns_limit_h_min -9
_diffrn_reflns_limit_k_max 9
_diffrn_reflns_limit_k_min -10
_diffrn_reflns_limit_l_max 17
_diffrn_reflns_limit_l_min -17
_diffrn_reflns_number 7960
_diffrn_reflns_theta_full 24.99
_diffrn_reflns_theta_max 24.99
_diffrn_reflns_theta_min 2.08
_exptl_absorpt_coefficient_mu 0.896
_exptl_absorpt_correction_type none
_exptl_crystal_colour orange
_exptl_crystal_density_diffrn 1.778
_exptl_crystal_density_method 'not measured'
_exptl_crystal_description block
_exptl_crystal_F_000 712
_exptl_crystal_size_max 0.4
_exptl_crystal_size_mid 0.3
_exptl_crystal_size_min 0.2
_refine_diff_density_max 0.544
_refine_diff_density_min -0.310
_refine_diff_density_rms 0.050
_refine_ls_extinction_method none
_refine_ls_goodness_of_fit_ref 1.068
_refine_ls_hydrogen_treatment 'riding model'
_refine_ls_matrix_type full
_refine_ls_number_parameters 181
_refine_ls_number_reflns 2353
_refine_ls_number_restraints 0
_refine_ls_restrained_S_all 1.068
_refine_ls_R_factor_all 0.0475
_refine_ls_R_factor_gt 0.0384
_refine_ls_shift/su_max 0.001
_refine_ls_shift/su_mean 0.000
_refine_ls_structure_factor_coef Fsqd
_refine_ls_weighting_details 'calc w=1/[\s^2^(Fo^2^)+(0.0632P)^2^+0.5438P] where P=(Fo^2^+2Fc^2^)/3'
_refine_ls_weighting_scheme calc
_refine_ls_wR_factor_gt 0.1098
_refine_ls_wR_factor_ref 0.1159
_reflns_number_gt 1939
_reflns_number_total 2353
_reflns_threshold_expression >2sigma(I)
_cod_data_source_file c2ra21920d.txt
_cod_data_source_block 1
_cod_depositor_comments
;
The following automatic conversions were performed:

data item '_symmetry_cell_setting' value 'Monoclinic' was changed to
'monoclinic' in accordance with the
/home/saulius/struct/COD-crude-data/automatic-downloads/DataCite-retrospective/RSC/depositions/lib/dictionaries/cif_core.dic
dictionary named 'cif_core.dic' version 2.4.2 last updated on
2011-04-26.

Automatic conversion script
Id: cif_fix_values 6909 2019-04-08 15:41:33Z antanas 
;
_cod_original_sg_symbol_H-M 'P2(1)/c '
_cod_database_code 7238757

loop_
_symmetry_equiv_pos_as_xyz
'x, y, z'
'-x, y+1/2, -z+1/2'
'-x, -y, -z'
'x, -y-1/2, z-1/2'

loop_
_atom_site_label
_atom_site_type_symbol
_atom_site_fract_x
_atom_site_fract_y
_atom_site_fract_z
_atom_site_U_iso_or_equiv
_atom_site_adp_type
_atom_site_occupancy
_atom_site_symmetry_multiplicity
_atom_site_calc_flag
_atom_site_refinement_flags
Cl1 Cl 0.36801(8) 0.10853(8) 0.04824(6) 0.0730(3) Uani 1 1 d .
Cl2 Cl 0.45742(9) 0.20598(10) -0.15338(5) 0.0756(3) Uani 1 1 d .
Cl3 Cl 0.88265(9) 0.65025(11) -0.23623(5) 0.0816(3) Uani 1 1 d .
Cl4 Cl 1.07250(9) 0.86380(10) -0.08610(7) 0.0832(3) Uani 1 1 d .
F1 F 0.61223(17) 0.4930(2) -0.18844(10) 0.0747(5) Uani 1 1 d .
F2 F 0.77893(19) 0.3233(2) -0.16024(12) 0.0762(5) Uani 1 1 d .
C1 C 0.5296(3) 0.2706(3) -0.05386(18) 0.0540(7) Uani 1 1 d .
C2 C 0.4944(3) 0.2300(3) 0.02981(19) 0.0535(6) Uani 1 1 d .
C3 C 0.5780(3) 0.3053(3) 0.09236(18) 0.0546(7) Uani 1 1 d .
H3A H 0.5783 0.2989 0.1541 0.066 Uiso 1 1 calc R
C4 C 0.6634(3) 0.3939(3) 0.04567(16) 0.0466(6) Uani 1 1 d .
C5 C 0.7658(3) 0.4970(3) 0.07182(15) 0.0472(6) Uani 1 1 d .
C6 C 0.8326(3) 0.5771(3) 0.00832(16) 0.0471(6) Uani 1 1 d .
C7 C 0.9305(3) 0.6870(3) 0.02289(19) 0.0536(6) Uani 1 1 d .
H7A H 0.9677 0.7241 0.0776 0.064 Uiso 1 1 calc R
C8 C 0.9610(3) 0.7295(3) -0.0612(2) 0.0569(7) Uani 1 1 d .
C9 C 0.8836(3) 0.6459(3) -0.12329(18) 0.0547(7) Uani 1 1 d .
C10 C 0.7596(4) 0.4658(4) 0.23186(18) 0.0718(9) Uani 1 1 d .
H10A H 0.8064 0.5070 0.2852 0.108 Uiso 1 1 calc R
H10B H 0.7750 0.3620 0.2311 0.108 Uiso 1 1 calc R
H10C H 0.6634 0.4847 0.2306 0.108 Uiso 1 1 calc R
O1 O 0.8108(2) 0.5318(2) 0.15461(11) 0.0584(5) Uani 1 1 d .
N1 N 0.6307(2) 0.3695(2) -0.04600(13) 0.0477(5) Uani 1 1 d .
N2 N 0.8037(2) 0.5518(2) -0.08242(13) 0.0488(5) Uani 1 1 d .
B1 B 0.7059(3) 0.4336(4) -0.12447(19) 0.0537(8) Uani 1 1 d .

loop_
_atom_site_aniso_label
_atom_site_aniso_U_11
_atom_site_aniso_U_22
_atom_site_aniso_U_33
_atom_site_aniso_U_23
_atom_site_aniso_U_13
_atom_site_aniso_U_12
Cl1 0.0602(5) 0.0552(4) 0.1051(7) 0.0051(4) 0.0156(4) 0.0049(3)
Cl2 0.0762(5) 0.0789(5) 0.0668(5) -0.0089(4) -0.0159(4) 0.0018(4)
Cl3 0.0859(6) 0.1090(7) 0.0521(4) 0.0217(4) 0.0174(4) 0.0118(5)
Cl4 0.0732(5) 0.0690(5) 0.1108(7) 0.0198(5) 0.0266(5) 0.0005(4)
F1 0.0702(11) 0.1025(14) 0.0490(9) 0.0186(9) -0.0055(8) 0.0063(10)
F2 0.0798(12) 0.0772(11) 0.0738(11) -0.0286(9) 0.0178(9) 0.0112(9)
C1 0.0557(16) 0.0480(15) 0.0561(16) -0.0034(12) -0.0045(12) 0.0154(13)
C2 0.0508(14) 0.0410(14) 0.0689(17) 0.0011(12) 0.0071(13) 0.0109(12)
C3 0.0647(17) 0.0501(15) 0.0507(15) 0.0030(12) 0.0138(13) 0.0142(13)
C4 0.0547(15) 0.0417(13) 0.0436(13) 0.0016(10) 0.0061(11) 0.0124(11)
C5 0.0576(15) 0.0437(13) 0.0404(13) 0.0002(10) 0.0066(11) 0.0149(12)
C6 0.0532(14) 0.0456(14) 0.0431(13) 0.0008(11) 0.0078(11) 0.0150(12)
C7 0.0537(15) 0.0475(15) 0.0600(16) -0.0001(12) 0.0072(12) 0.0120(13)
C8 0.0518(15) 0.0513(15) 0.0694(18) 0.0108(13) 0.0142(13) 0.0144(13)
C9 0.0571(16) 0.0575(16) 0.0513(15) 0.0144(12) 0.0147(13) 0.0204(13)
C10 0.091(2) 0.087(2) 0.0380(14) 0.0041(14) 0.0083(14) -0.0092(19)
O1 0.0762(13) 0.0602(11) 0.0388(9) -0.0025(8) 0.0064(9) -0.0020(10)
N1 0.0540(13) 0.0451(12) 0.0430(11) 0.0008(9) 0.0000(9) 0.0112(10)
N2 0.0546(12) 0.0505(12) 0.0422(11) 0.0049(9) 0.0085(9) 0.0150(10)
B1 0.0569(18) 0.0622(19) 0.0418(15) -0.0003(14) 0.0043(13) 0.0171(15)

loop_
_atom_type_symbol
_atom_type_description
_atom_type_scat_dispersion_real
_atom_type_scat_dispersion_imag
_atom_type_scat_source
C C 0.0033 0.0016 'International Tables Vol C Tables 4.2.6.8 and 6.1.1.4'
H H 0.0000 0.0000 'International Tables Vol C Tables 4.2.6.8 and 6.1.1.4'
B B 0.0013 0.0007 'International Tables Vol C Tables 4.2.6.8 and 6.1.1.4'
N N 0.0061 0.0033 'International Tables Vol C Tables 4.2.6.8 and 6.1.1.4'
O O 0.0106 0.0060 'International Tables Vol C Tables 4.2.6.8 and 6.1.1.4'
F F 0.0171 0.0103 'International Tables Vol C Tables 4.2.6.8 and 6.1.1.4'
Cl Cl 0.1484 0.1585 'International Tables Vol C Tables 4.2.6.8 and 6.1.1.4'

loop_
_geom_angle_atom_site_label_1
_geom_angle_atom_site_label_2
_geom_angle_atom_site_label_3
_geom_angle
N1 C1 C2 110.6(2)
N1 C1 Cl2 123.5(2)
C2 C1 Cl2 125.9(2)
C3 C2 C1 107.5(2)
C3 C2 Cl1 127.5(2)
C1 C2 Cl1 125.0(2)
C2 C3 C4 107.0(2)
C2 C3 H3A 126.5
C4 C3 H3A 126.5
N1 C4 C3 108.2(2)
N1 C4 C5 117.9(2)
C3 C4 C5 133.9(2)
O1 C5 C4 126.0(2)
O1 C5 C6 112.3(2)
C4 C5 C6 121.7(2)
N2 C6 C7 110.1(2)
N2 C6 C5 121.1(2)
C7 C6 C5 128.8(2)
C8 C7 C6 105.6(3)
C8 C7 H7A 127.2
C6 C7 H7A 127.2
C9 C8 C7 108.0(3)
C9 C8 Cl4 124.8(2)
C7 C8 Cl4 127.2(2)
N2 C9 C8 110.5(2)
N2 C9 Cl3 121.7(2)
C8 C9 Cl3 127.8(2)
O1 C10 H10A 109.5
O1 C10 H10B 109.5
H10A C10 H10B 109.5
O1 C10 H10C 109.5
H10A C10 H10C 109.5
H10B C10 H10C 109.5
C5 O1 C10 123.3(2)
C1 N1 C4 106.7(2)
C1 N1 B1 126.0(2)
C4 N1 B1 127.1(2)
C9 N2 C6 105.8(2)
C9 N2 B1 128.8(2)
C6 N2 B1 125.4(2)
F1 B1 F2 110.7(2)
F1 B1 N2 110.9(2)
F2 B1 N2 110.1(2)
F1 B1 N1 109.8(2)
F2 B1 N1 109.1(2)
N2 B1 N1 106.0(2)

loop_
_geom_bond_atom_site_label_1
_geom_bond_atom_site_label_2
_geom_bond_distance
Cl1 C2 1.710(3)
Cl2 C1 1.696(3)
Cl3 C9 1.699(3)
Cl4 C8 1.712(3)
F1 B1 1.374(3)
F2 B1 1.378(3)
C1 N1 1.339(4)
C1 C2 1.390(4)
C2 C3 1.369(4)
C3 C4 1.405(4)
C3 H3A 0.9300
C4 N1 1.401(3)
C4 C5 1.405(4)
C5 O1 1.317(3)
C5 C6 1.417(4)
C6 N2 1.385(3)
C6 C7 1.392(4)
C7 C8 1.385(4)
C7 H7A 0.9300
C8 C9 1.374(4)
C9 N2 1.354(3)
C10 O1 1.445(3)
C10 H10A 0.9600
C10 H10B 0.9600
C10 H10C 0.9600
N1 B1 1.570(4)
N2 B1 1.538(4)
